data_4506633
loop_
_publ_author_name
'Johmoto, Kohei'
'Sekine, Akiko'
'Uekusa, Hidehiro'

_publ_section_title
;
 Photochromism Control of Salicylideneaniline Derivatives by Acid--Base
 Co-Crystallization
;
_journal_issue 10
_journal_name_full 'Crystal Growth &amp; Design'
_journal_page_first 4779
_journal_paper_doi 10.1021/cg300454q
_journal_volume 12
_journal_year 2012
_chemical_formula_moiety 'C14 H10 N O3, C2 H7 N4 S'
_chemical_formula_sum 'C16 H17 N5 O3 S'
_chemical_formula_weight 359.41
_chemical_name_systematic
; 
 ? 
;
_space_group_IT_number 14
_symmetry_cell_setting monoclinic
_symmetry_space_group_name_Hall '-P 2ybc'
_symmetry_space_group_name_H-M 'P 1 21/c 1'
_atom_sites_solution_hydrogens geom
_atom_sites_solution_primary direct
_atom_sites_solution_secondary difmap
_audit_creation_method SHELXL-97
_cell_angle_alpha 90.00
_cell_angle_beta 93.4884(12)
_cell_angle_gamma 90.00
_cell_formula_units_Z 4
_cell_length_a 23.3532(5)
_cell_length_b 5.58131(12)
_cell_length_c 13.0587(3)
_cell_measurement_reflns_used 11629
_cell_measurement_temperature 293(2)
_cell_measurement_theta_max 68.20
_cell_measurement_theta_min 3.39
_cell_volume 1698.94(6)
_computing_cell_refinement 'PROCESS-AUTO (Rigaku, 1998)'
_computing_data_collection 'PROCESS-AUTO (Rigaku, 1998)'
_computing_data_reduction 'PROCESS-AUTO (Rigaku, 1998)'
_computing_molecular_graphics 'ORTEP-3 (Farrugia, 2008)'
_computing_publication_material 'SHELXL-97 (Sheldrick, 1997)'
_computing_structure_refinement 'SHELXL-97 (Sheldrick, 1997)'
_computing_structure_solution 'SHELXS-97 (Sheldrick, 1990)'
_diffrn_ambient_temperature 293(2)
_diffrn_measured_fraction_theta_full 1.000
_diffrn_measured_fraction_theta_max 1.000
_diffrn_measurement_device_type 'Rigaku VM-SPIDER IP Area Detector System'
_diffrn_measurement_method '\w scans'
_diffrn_radiation_monochromator graphite
_diffrn_radiation_source 'rotating anode X-ray tube'
_diffrn_radiation_type CuK\a
_diffrn_radiation_wavelength 1.54186
_diffrn_reflns_av_R_equivalents 0.0465
_diffrn_reflns_av_sigmaI/netI 0.0395
_diffrn_reflns_limit_h_max 28
_diffrn_reflns_limit_h_min -28
_diffrn_reflns_limit_k_max 6
_diffrn_reflns_limit_k_min -6
_diffrn_reflns_limit_l_max 15
_diffrn_reflns_limit_l_min -15
_diffrn_reflns_number 18545
_diffrn_reflns_theta_full 68.21
_diffrn_reflns_theta_max 68.21
_diffrn_reflns_theta_min 3.79
_exptl_absorpt_coefficient_mu 1.930
_exptl_absorpt_correction_T_max 0.9716
_exptl_absorpt_correction_T_min 0.7626
_exptl_absorpt_correction_type multi-scan
_exptl_absorpt_process_details 'Absorption was corrected by ABSCOR'
_exptl_crystal_colour yellow
_exptl_crystal_density_diffrn 1.405
_exptl_crystal_density_method 'not measured'
_exptl_crystal_description platelet
_exptl_crystal_F_000 752
_exptl_crystal_size_max 0.19
_exptl_crystal_size_mid 0.11
_exptl_crystal_size_min 0.02
_refine_diff_density_max 0.336
_refine_diff_density_min -0.358
_refine_diff_density_rms 0.067
_refine_ls_extinction_method none
_refine_ls_goodness_of_fit_ref 1.146
_refine_ls_hydrogen_treatment mixed
_refine_ls_matrix_type full
_refine_ls_number_parameters 253
_refine_ls_number_reflns 3103
_refine_ls_number_restraints 0
_refine_ls_restrained_S_all 1.146
_refine_ls_R_factor_all 0.0924
_refine_ls_R_factor_gt 0.0609
_refine_ls_shift/su_max 0.000
_refine_ls_shift/su_mean 0.000
_refine_ls_structure_factor_coef Fsqd
_refine_ls_weighting_details 'calc w=1/[\s^2^(Fo^2^)+(0.0660P)^2^+3.2044P] where P=(Fo^2^+2Fc^2^)/3'
_refine_ls_weighting_scheme calc
_refine_ls_wR_factor_gt 0.1835
_refine_ls_wR_factor_ref 0.2083
_reflns_number_gt 2024
_reflns_number_total 3103
_reflns_threshold_expression >2sigma(I)
_cod_data_source_file cg300454q_si_002.cif
_cod_data_source_block 1b
_cod_depositor_comments
;
The following automatic conversions were performed:

'_symmetry_cell_setting' value 'Monoclinic' changed to 'monoclinic'
according to /home/saulius/struct/CIF-dictionaries/cif_core.dic
dictionary named 'cif_core.dic' version 2.4.2 from 2011-04-26.

Automatic conversion script
Id: cif_fix_values 1891 2012-01-12 08:04:46Z andrius 
;
_cod_original_cell_volume 1698.93(6)
_cod_original_sg_symbol_H-M P21/c
_cod_database_code 4506633

loop_
_symmetry_equiv_pos_as_xyz
'x, y, z'
'-x, y+1/2, -z+1/2'
'-x, -y, -z'
'x, -y-1/2, z-1/2'

loop_
_atom_site_label
_atom_site_type_symbol
_atom_site_fract_x
_atom_site_fract_y
_atom_site_fract_z
_atom_site_U_iso_or_equiv
_atom_site_adp_type
_atom_site_occupancy
_atom_site_symmetry_multiplicity
_atom_site_calc_flag
_atom_site_refinement_flags
O1 O 0.42097(16) 0.3547(6) 0.4058(3) 0.0707(10) Uani 1 1 d .
H1O H 0.391(3) 0.286(12) 0.365(5) 0.106 Uiso 1 1 d .
O2 O 0.17699(14) -0.5008(6) 0.2227(2) 0.0701(10) Uani 1 1 d .
O3 O 0.15120(13) -0.4236(6) 0.0592(2) 0.0604(8) Uani 1 1 d .
N1 N 0.34215(15) 0.0808(7) 0.3138(3) 0.0511(9) Uani 1 1 d .
C1 C 0.38967(18) -0.0172(7) 0.4760(3) 0.0492(10) Uani 1 1 d .
C2 C 0.42325(18) 0.1917(8) 0.4821(3) 0.0511(10) Uani 1 1 d .
C3 C 0.4586(2) 0.2352(9) 0.5699(4) 0.0604(12) Uani 1 1 d .
H3 H 0.4813 0.3721 0.5744 0.073 Uiso 1 1 calc R
C4 C 0.4598(2) 0.0740(9) 0.6504(4) 0.0637(13) Uani 1 1 d .
H4 H 0.4833 0.1044 0.7090 0.076 Uiso 1 1 calc R
C5 C 0.4268(2) -0.1308(9) 0.6456(4) 0.0655(13) Uani 1 1 d .
H5 H 0.4276 -0.2372 0.7005 0.079 Uiso 1 1 calc R
C6 C 0.3928(2) -0.1749(8) 0.5584(4) 0.0589(12) Uani 1 1 d .
H6 H 0.3712 -0.3148 0.5543 0.071 Uiso 1 1 calc R
C7 C 0.35119(19) -0.0684(8) 0.3871(3) 0.0517(10) Uani 1 1 d .
H7C H 0.3290(19) -0.234(9) 0.397(3) 0.062 Uiso 1 1 d .
C8 C 0.30299(18) 0.0295(8) 0.2286(3) 0.0480(10) Uani 1 1 d .
C9 C 0.26224(17) -0.1538(8) 0.2266(3) 0.0494(10) Uani 1 1 d .
H9 H 0.2594 -0.2514 0.2838 0.059 Uiso 1 1 calc R
C10 C 0.22613(17) -0.1911(8) 0.1403(3) 0.0456(9) Uani 1 1 d .
C11 C 0.23020(19) -0.0450(9) 0.0553(3) 0.0551(11) Uani 1 1 d .
H11 H 0.2063 -0.0709 -0.0032 0.066 Uiso 1 1 calc R
C12 C 0.2697(2) 0.1388(9) 0.0576(4) 0.0614(12) Uani 1 1 d .
H12 H 0.2723 0.2368 0.0004 0.074 Uiso 1 1 calc R
C13 C 0.30547(19) 0.1782(8) 0.1437(4) 0.0570(11) Uani 1 1 d .
H13 H 0.3314 0.3050 0.1451 0.068 Uiso 1 1 calc R
C14 C 0.18168(18) -0.3856(9) 0.1408(3) 0.0532(11) Uani 1 1 d .
S1 S 0.01930(5) -1.1684(2) 0.15205(9) 0.0642(4) Uani 1 1 d .
N2 N 0.06455(18) -0.7898(8) 0.0684(3) 0.0654(12) Uani 1 1 d .
H101 H 0.041(2) -0.818(9) 0.005(4) 0.079 Uiso 1 1 d .
H102 H 0.089(2) -0.654(10) 0.072(4) 0.079 Uiso 1 1 d .
N3 N 0.10580(15) -0.8761(7) 0.2227(3) 0.0516(9) Uani 1 1 d .
H103 H 0.1323(19) -0.726(9) 0.209(3) 0.062 Uiso 1 1 d .
N4 N 0.08855(18) -1.1448(8) 0.3577(3) 0.0621(11) Uani 1 1 d .
H106 H 0.103(2) -1.191(9) 0.430(4) 0.074 Uiso 1 1 d .
H107 H 0.059(2) -1.207(9) 0.324(4) 0.074 Uiso 1 1 d .
N5 N 0.16018(18) -0.8646(9) 0.3718(3) 0.0643(11) Uani 1 1 d .
H104 H 0.179(2) -0.730(10) 0.350(4) 0.077 Uiso 1 1 d .
H105 H 0.166(2) -0.914(9) 0.441(4) 0.077 Uiso 1 1 d .
C15 C 0.06445(17) -0.9372(8) 0.1472(3) 0.0483(10) Uani 1 1 d .
C16 C 0.11710(18) -0.9679(9) 0.3181(3) 0.0522(10) Uani 1 1 d .

loop_
_atom_site_aniso_label
_atom_site_aniso_U_11
_atom_site_aniso_U_22
_atom_site_aniso_U_33
_atom_site_aniso_U_23
_atom_site_aniso_U_13
_atom_site_aniso_U_12
O1 0.086(2) 0.070(2) 0.054(2) 0.0036(17) -0.0108(17) -0.0288(19)
O2 0.076(2) 0.086(2) 0.0468(18) 0.0081(17) -0.0091(15) -0.0341(19)
O3 0.0580(18) 0.076(2) 0.0453(17) -0.0076(15) -0.0105(14) -0.0117(16)
N1 0.051(2) 0.059(2) 0.043(2) -0.0069(17) -0.0018(15) -0.0092(17)
C1 0.053(2) 0.046(2) 0.048(2) -0.0049(19) -0.0057(18) -0.0023(19)
C2 0.055(2) 0.054(2) 0.044(2) -0.003(2) 0.0015(18) -0.006(2)
C3 0.058(3) 0.063(3) 0.059(3) -0.010(2) -0.006(2) -0.015(2)
C4 0.060(3) 0.073(3) 0.056(3) -0.007(2) -0.013(2) 0.003(2)
C5 0.067(3) 0.065(3) 0.062(3) 0.010(2) -0.013(2) 0.001(2)
C6 0.059(3) 0.048(2) 0.069(3) 0.002(2) -0.010(2) -0.006(2)
C7 0.052(2) 0.049(2) 0.053(3) -0.008(2) -0.0070(19) -0.002(2)
C8 0.050(2) 0.052(2) 0.041(2) -0.0066(18) -0.0010(17) -0.0013(19)
C9 0.051(2) 0.061(3) 0.036(2) -0.0027(19) 0.0006(17) -0.006(2)
C10 0.045(2) 0.056(2) 0.036(2) -0.0052(18) 0.0009(16) -0.0024(18)
C11 0.051(2) 0.066(3) 0.047(2) 0.003(2) -0.0065(19) -0.002(2)
C12 0.062(3) 0.071(3) 0.050(3) 0.016(2) -0.006(2) -0.003(2)
C13 0.055(3) 0.053(3) 0.062(3) 0.007(2) 0.000(2) -0.008(2)
C14 0.049(2) 0.065(3) 0.045(2) -0.009(2) -0.0008(18) -0.005(2)
S1 0.0690(8) 0.0685(8) 0.0528(7) 0.0032(6) -0.0144(5) -0.0213(6)
N2 0.072(3) 0.077(3) 0.044(2) 0.007(2) -0.0198(19) -0.028(2)
N3 0.051(2) 0.067(2) 0.0361(18) 0.0000(16) -0.0064(15) -0.0122(18)
N4 0.066(3) 0.070(3) 0.049(2) 0.009(2) -0.0094(19) -0.012(2)
N5 0.064(2) 0.089(3) 0.038(2) 0.004(2) -0.0120(17) -0.019(2)
C15 0.048(2) 0.061(3) 0.036(2) -0.0048(19) -0.0042(17) -0.0059(19)
C16 0.049(2) 0.067(3) 0.039(2) -0.004(2) -0.0043(18) -0.002(2)

loop_
_atom_type_symbol
_atom_type_description
_atom_type_scat_dispersion_real
_atom_type_scat_dispersion_imag
_atom_type_scat_source
C C 0.0181 0.0091 'International Tables Vol C Tables 4.2.6.8 and 6.1.1.4'
H H 0.0000 0.0000 'International Tables Vol C Tables 4.2.6.8 and 6.1.1.4'
N N 0.0311 0.0180 'International Tables Vol C Tables 4.2.6.8 and 6.1.1.4'
O O 0.0492 0.0322 'International Tables Vol C Tables 4.2.6.8 and 6.1.1.4'
S S 0.3331 0.5567 'International Tables Vol C Tables 4.2.6.8 and 6.1.1.4'

loop_
_geom_angle_atom_site_label_1
_geom_angle_atom_site_label_2
_geom_angle_atom_site_label_3
_geom_angle
C2 O1 H1O 98(4)
C7 N1 C8 121.6(4)
C6 C1 C2 118.6(4)
C6 C1 C7 119.7(4)
C2 C1 C7 121.7(4)
O1 C2 C3 119.1(4)
O1 C2 C1 121.4(4)
C3 C2 C1 119.5(4)
C4 C3 C2 119.7(4)
C4 C3 H3 120.1
C2 C3 H3 120.1
C5 C4 C3 121.3(4)
C5 C4 H4 119.3
C3 C4 H4 119.3
C6 C5 C4 118.8(5)
C6 C5 H5 120.6
C4 C5 H5 120.6
C5 C6 C1 122.1(4)
C5 C6 H6 119.0
C1 C6 H6 119.0
N1 C7 C1 122.5(4)
N1 C7 H7C 126(2)
C1 C7 H7C 111(2)
C13 C8 C9 119.0(4)
C13 C8 N1 116.6(4)
C9 C8 N1 124.4(4)
C10 C9 C8 120.5(4)
C10 C9 H9 119.8
C8 C9 H9 119.8
C9 C10 C11 119.8(4)
C9 C10 C14 119.6(4)
C11 C10 C14 120.6(4)
C12 C11 C10 119.9(4)
C12 C11 H11 120.0
C10 C11 H11 120.0
C13 C12 C11 120.5(4)
C13 C12 H12 119.7
C11 C12 H12 119.7
C12 C13 C8 120.3(4)
C12 C13 H13 119.9
C8 C13 H13 119.9
O2 C14 O3 123.9(4)
O2 C14 C10 117.9(4)
O3 C14 C10 118.2(4)
C15 N2 H101 122(3)
C15 N2 H102 120(3)
H101 N2 H102 118(4)
C16 N3 C15 130.6(4)
C16 N3 H103 112(2)
C15 N3 H103 117(2)
C16 N4 H106 114(3)
C16 N4 H107 121(4)
H106 N4 H107 125(5)
C16 N5 H104 123(3)
C16 N5 H105 115(3)
H104 N5 H105 120(5)
N2 C15 N3 111.7(4)
N2 C15 S1 122.9(3)
N3 C15 S1 125.4(3)
N4 C16 N5 120.4(4)
N4 C16 N3 124.7(4)
N5 C16 N3 114.9(4)

loop_
_geom_bond_atom_site_label_1
_geom_bond_atom_site_label_2
_geom_bond_distance
O1 C2 1.348(5)
O1 H1O 0.93(6)
O2 C14 1.259(5)
O3 C14 1.263(5)
N1 C7 1.276(6)
N1 C8 1.426(5)
C1 C6 1.389(6)
C1 C2 1.404(6)
C1 C7 1.452(6)
C2 C3 1.393(6)
C3 C4 1.382(7)
C3 H3 0.9300
C4 C5 1.378(7)
C4 H4 0.9300
C5 C6 1.370(6)
C5 H5 0.9300
C6 H6 0.9300
C7 H7C 1.07(5)
C8 C13 1.388(6)
C8 C9 1.396(6)
C9 C10 1.382(5)
C9 H9 0.9300
C10 C11 1.385(6)
C10 C14 1.502(6)
C11 C12 1.379(6)
C11 H11 0.9300
C12 C13 1.377(6)
C12 H12 0.9300
C13 H13 0.9300
S1 C15 1.670(4)
N2 C15 1.318(6)
N2 H101 0.97(5)
N2 H102 0.94(5)
N3 C16 1.358(5)
N3 C15 1.380(5)
N3 H103 1.07(5)
N4 C16 1.314(6)
N4 H106 1.01(5)
N4 H107 0.87(5)
N5 C16 1.323(5)
N5 H104 0.92(6)
N5 H105 0.95(5)

loop_
_geom_torsion_atom_site_label_1
_geom_torsion_atom_site_label_2
_geom_torsion_atom_site_label_3
_geom_torsion_atom_site_label_4
_geom_torsion
C6 C1 C2 O1 -178.3(4)
C7 C1 C2 O1 0.4(7)
C6 C1 C2 C3 0.0(7)
C7 C1 C2 C3 178.6(4)
O1 C2 C3 C4 177.6(4)
C1 C2 C3 C4 -0.7(7)
C2 C3 C4 C5 0.3(8)
C3 C4 C5 C6 0.7(8)
C4 C5 C6 C1 -1.5(8)
C2 C1 C6 C5 1.1(7)
C7 C1 C6 C5 -177.6(5)
C8 N1 C7 C1 -178.2(4)
C6 C1 C7 N1 172.8(4)
C2 C1 C7 N1 -5.8(7)
C7 N1 C8 C13 -166.5(4)
C7 N1 C8 C9 15.1(6)
C13 C8 C9 C10 1.9(6)
N1 C8 C9 C10 -179.7(4)
C8 C9 C10 C11 -0.3(6)
C8 C9 C10 C14 -178.6(4)
C9 C10 C11 C12 -0.8(7)
C14 C10 C11 C12 177.5(4)
C10 C11 C12 C13 0.2(7)
C11 C12 C13 C8 1.5(7)
C9 C8 C13 C12 -2.6(7)
N1 C8 C13 C12 179.0(4)
C9 C10 C14 O2 3.6(6)
C11 C10 C14 O2 -174.7(4)
C9 C10 C14 O3 -176.5(4)
C11 C10 C14 O3 5.2(6)
C16 N3 C15 N2 174.4(5)
C16 N3 C15 S1 -5.9(7)
C15 N3 C16 N4 0.3(8)
C15 N3 C16 N5 -179.4(4)
